data_1567799
loop_
_publ_author_name
'Li, Qinzhen'
'Yang, Sha'
'Chai, Jinsong'
'Zhang, Hui'
'Zhu, Manzhou'

_publ_section_title
;
 Insights into mechanisms of diphosphine-mediated controlled surface
 construction on Au nanoclusters
;
_journal_name_full Nanoscale
_journal_paper_doi 10.1039/D2NR05291A
_journal_year 2022
_chemical_formula_moiety 'C148 H220 Au25 P4 S16, 2(C12 H10 B0.5)'
_chemical_formula_sum 'C172 H240 Au25 B P4 S16'
_chemical_formula_weight 7879.44
_space_group_crystal_system monoclinic
_space_group_IT_number 15
_space_group_name_Hall '-C 2yc'
_space_group_name_H-M_alt 'C 1 2/c 1'
_atom_sites_solution_hydrogens geom
_audit_creation_date 2022-04-01
_audit_creation_method
;
Olex2 1.2
(compiled 2018.05.29 svn.r3508 for OlexSys, GUI svn.r5506)
;
_audit_update_record
;
2022-04-01 deposited with the CCDC.	2022-10-12 downloaded from the CCDC.
;
_cell_angle_alpha 90
_cell_angle_beta 129.254(2)
_cell_angle_gamma 90
_cell_formula_units_Z 4
_cell_length_a 49.7888(10)
_cell_length_b 17.4433(4)
_cell_length_c 31.9121(9)
_cell_measurement_reflns_used 20412
_cell_measurement_temperature 120
_cell_measurement_theta_max 70.10
_cell_measurement_theta_min 6.19
_cell_volume 21461.1(11)
_computing_molecular_graphics 'Olex2 (Dolomanov et al., 2009)'
_computing_publication_material 'Olex2 (Dolomanov et al., 2009)'
_computing_structure_refinement 'ShelXL (Sheldrick, 2015)'
_computing_structure_solution 'SHELXT 2014/5 (Sheldrick, 2014)'
_diffrn_ambient_temperature 120
_diffrn_measured_fraction_theta_full 0.977
_diffrn_measured_fraction_theta_max 0.961
_diffrn_measurement_device_type 'STOE STADIVARI'
_diffrn_radiation_type CuK\a
_diffrn_radiation_wavelength 1.54186
_diffrn_reflns_av_R_equivalents 0.0587
_diffrn_reflns_av_unetI/netI 0.1037
_diffrn_reflns_Laue_measured_fraction_full 0.977
_diffrn_reflns_Laue_measured_fraction_max 0.961
_diffrn_reflns_limit_h_max 60
_diffrn_reflns_limit_h_min -55
_diffrn_reflns_limit_k_max 21
_diffrn_reflns_limit_k_min -12
_diffrn_reflns_limit_l_max 38
_diffrn_reflns_limit_l_min -35
_diffrn_reflns_number 44862
_diffrn_reflns_point_group_measured_fraction_full 0.977
_diffrn_reflns_point_group_measured_fraction_max 0.961
_diffrn_reflns_theta_full 67.686
_diffrn_reflns_theta_max 69.654
_diffrn_reflns_theta_min 6.197
_exptl_absorpt_coefficient_mu 33.236
_exptl_crystal_density_diffrn 2.439
_exptl_crystal_description block
_exptl_crystal_F_000 14272
_refine_diff_density_max 2.304
_refine_diff_density_min -1.771
_refine_diff_density_rms 0.283
_refine_ls_extinction_method none
_refine_ls_goodness_of_fit_ref 0.872
_refine_ls_hydrogen_treatment constr
_refine_ls_matrix_type full
_refine_ls_number_parameters 952
_refine_ls_number_reflns 19420
_refine_ls_number_restraints 707
_refine_ls_restrained_S_all 0.864
_refine_ls_R_factor_all 0.0819
_refine_ls_R_factor_gt 0.0447
_refine_ls_shift/su_max 0.001
_refine_ls_shift/su_mean 0.000
_refine_ls_structure_factor_coef Fsqd
_refine_ls_weighting_details 'w=1/[\s^2^(Fo^2^)+(0.0500P)^2^] where P=(Fo^2^+2Fc^2^)/3'
_refine_ls_weighting_scheme calc
_refine_ls_wR_factor_gt 0.0986
_refine_ls_wR_factor_ref 0.1152
_reflns_Friedel_coverage 0.000
_reflns_number_gt 11782
_reflns_number_total 19420
_reflns_threshold_expression 'I > 2\s(I)'
_cod_data_source_file d2nr05291a2.cif
_cod_data_source_block 1_sq_s
_cod_original_cell_volume 21461.1(10)
_cod_database_code 1567799
_shelx_shelxl_version_number 2016/4
_shelx_space_group_comment
;
The symmetry employed for this shelxl refinement is uniquely defined
by the following loop, which should always be used as a source of
symmetry information in preference to the above space-group names.
They are only intended as comments.
;
_olex2_refinement_description
;
1. Fixed Uiso
 At 1.2 times of:
  All C(H) groups, All C(H,H) groups
2. Restrained distances
 C46-B40 = C6AA-B40
 1.7 with sigma of 0.01
3. Restrained planarity
 B40, C46, C3AA, C34
 with sigma of 0.1
 B40, C6AA, C9AA, C7AA
 with sigma of 0.1
4. Rigid bond restraints
 B40, C103, C4AA, C2AA, C34, C3AA, C46, C6AA, C274, C5, C9AA, C7AA, C8AA
 with sigma for 1-2 distances of 0.01 and sigma for 1-3 distances of 0.01
5. Uiso/Uaniso restraints and constraints
P00N \\sim C013 \\sim C014 \\sim C016 \\sim C01A \\sim C01B \\sim C01H \\sim
C11 \\sim C18 \\sim C26 \\sim C27 \\sim C35 \\sim C38 \\sim C0AA \\sim C44
\\sim C63 \\sim C012 \\sim C00S \\sim P00M \\sim C011 \\sim C01I \\sim C01S
\\sim C01Y \\sim C23 \\sim C9 \\sim C1AA \\sim C41 \\sim C60: within 1.7A with
sigma of 0.004 and sigma for terminal atoms of 0.008
Uanis(C00O) \\sim Ueq, Uanis(C00R) \\sim Ueq, Uanis(C00S) \\sim Ueq,
Uanis(C00T) \\sim Ueq, Uanis(C00U) \\sim Ueq, Uanis(C00V) \\sim Ueq,
Uanis(C00W) \\sim Ueq, Uanis(C00Y) \\sim Ueq, Uanis(C00Z) \\sim Ueq,
Uanis(C011) \\sim Ueq, Uanis(C012) \\sim Ueq, Uanis(C013) \\sim Ueq,
Uanis(C01B) \\sim Ueq, Uanis(C38) \\sim Ueq, Uanis(C63) \\sim Ueq, Uanis(C44)
\\sim Ueq, Uanis(C18) \\sim Ueq, Uanis(C014) \\sim Ueq, Uanis(C015) \\sim Ueq,
Uanis(C016) \\sim Ueq, Uanis(C017) \\sim Ueq, Uanis(C018) \\sim Ueq,
Uanis(C019) \\sim Ueq, Uanis(C01A) \\sim Ueq, Uanis(C01C) \\sim Ueq,
Uanis(C01D) \\sim Ueq, Uanis(C01E) \\sim Ueq, Uanis(C01F) \\sim Ueq,
Uanis(C01G) \\sim Ueq, Uanis(C01H) \\sim Ueq, Uanis(C01I) \\sim Ueq,
Uanis(C01J) \\sim Ueq, Uanis(C01K) \\sim Ueq, Uanis(C01L) \\sim Ueq,
Uanis(C01M) \\sim Ueq, Uanis(C01N) \\sim Ueq, Uanis(C01O) \\sim Ueq,
Uanis(C01P) \\sim Ueq, Uanis(C01Q) \\sim Ueq, Uanis(C01R) \\sim Ueq,
Uanis(C01S) \\sim Ueq, Uanis(C01T) \\sim Ueq, Uanis(C01U) \\sim Ueq,
Uanis(C01V) \\sim Ueq, Uanis(C01X) \\sim Ueq, Uanis(C01Y) \\sim Ueq, Uanis(C1)
\\sim Ueq, Uanis(C2) \\sim Ueq, Uanis(C4) \\sim Ueq, Uanis(C7) \\sim Ueq,
Uanis(C8) \\sim Ueq, Uanis(C10) \\sim Ueq, Uanis(C11) \\sim Ueq, Uanis(C13)
\\sim Ueq, Uanis(C14) \\sim Ueq, Uanis(C15) \\sim Ueq, Uanis(C16) \\sim Ueq,
Uanis(C19) \\sim Ueq, Uanis(C20) \\sim Ueq, Uanis(C21) \\sim Ueq, Uanis(C23)
\\sim Ueq, Uanis(C25) \\sim Ueq, Uanis(C26) \\sim Ueq, Uanis(C27) \\sim Ueq,
Uanis(C28) \\sim Ueq, Uanis(C30) \\sim Ueq, Uanis(C33) \\sim Ueq, Uanis(C35)
\\sim Ueq, Uanis(C37) \\sim Ueq, Uanis(C9) \\sim Ueq, Uanis(C0AA) \\sim Ueq,
Uanis(C1AA) \\sim Ueq, Uanis(C41) \\sim Ueq, Uanis(C60) \\sim Ueq, Uanis(C103)
\\sim Ueq, Uanis(C4AA) \\sim Ueq, Uanis(C34) \\sim Ueq, Uanis(C46) \\sim Ueq,
Uanis(C3AA) \\sim Ueq, Uanis(C2AA) \\sim Ueq, Uanis(C6AA) \\sim Ueq,
Uanis(C274) \\sim Ueq, Uanis(C9AA) \\sim Ueq, Uanis(C8AA) \\sim Ueq,
Uanis(C7AA) \\sim Ueq, Uanis(C5) \\sim Ueq: with sigma of 0.01 and sigma for
terminal atoms of 0.02
Uanis(B40) \\sim Ueq: with sigma of 0.01 and sigma for terminal atoms of 0.02
6. Others
 Fixed Sof: B40(0.5)
7.a Ternary CH refined with riding coordinates:
 C00O(H00O), C00R(H00R), C00T(H00T), C00U(H00U), C00W(H00W), C017(H017),
 C01G(H01Q), C1(H1)
7.b Secondary CH2 refined with riding coordinates:
 C00V(H00B,H00A), C00Y(H00D,H00C), C00Z(H00E,H00F), C015(H01A,H01C), C018(H01D,
 H01E), C019(H01F,H01G), C01C(H01I,H01J), C01D(H01K,H01L), C01E(H01N,H01M),
 C01F(H01O,H01P), C01J(H01S,H01T), C01K(H01V,H01U), C01L(H01X,H01W), C01M(H,
 H01Y), C01N(H01Z,HA), C01O(HB,H01), C01P(H0AA,HC), C01Q(HD,H1AA), C01R(HE,
 H2AA), C01T(H4AA,HF), C01U(HG,H5AA), C01V(HH,H6AA), C01X(H7AA,HI), C2(H2A,H2B),
  C4(H4B,H4A), C7(H7A,H7B), C8(H8B,H8A), C10(H10B,H10A), C13(H13A,H13B),
 C14(H14A,H14B), C15(H15A,H15B), C16(H16A,H16B), C19(H19B,H19A), C20(H20B,H20A),
  C21(H21A,H21B), C25(H25A,H25B), C28(H28B,H28A), C30(H30A,H30B), C33(H33B,
 H33A), C37(H37A,H37B)
7.c Aromatic/amide H refined with riding coordinates:
 C00S(H00S), C012(H012), C013(H013), C01B(H01B), C38(H38), C63(H63), C44(H44),
 C016(H016), C01A(H01H), C01H(H01R), C01S(H3AA), C01Y(H8AA), C11(H11), C23(H23),
  C26(H26), C27(H27), C35(H35), C9(H9), C0AA(H0AB), C1AA(H1AB), C41(H41),
 C60(H60), C103(H103), C4AA(H4AB), C34(H34), C3AA(H3AB), C2AA(H2AB), C274(H274),
  C9AA(H9AA), C8AA(H8AB), C7AA(H7AB), C5(H5)
7.d Fitted hexagon refined as free rotating group:
 C013(C01B,C38,C63,C44,C18), C103(C4AA,C34,C46,C3AA,C2AA), C6AA(C274,C9AA,C8AA,
 C7AA,C5)
;
_olex2_submission_special_instructions 'No special instructions were received'

loop_
_space_group_symop_operation_xyz
'x, y, z'
'-x, y, -z+1/2'
'x+1/2, y+1/2, z'
'-x+1/2, y+1/2, -z+1/2'
'-x, -y, -z'
'x, -y, z-1/2'
'-x+1/2, -y+1/2, -z'
'x+1/2, -y+1/2, z-1/2'

loop_
_atom_site_label
_atom_site_type_symbol
_atom_site_fract_x
_atom_site_fract_y
_atom_site_fract_z
_atom_site_U_iso_or_equiv
_atom_site_adp_type
_atom_site_occupancy
_atom_site_site_symmetry_order
_atom_site_calc_flag
_atom_site_refinement_flags_posn
_atom_site_refinement_flags_adp
_atom_site_refinement_flags_occupancy
_atom_site_disorder_assembly
_atom_site_disorder_group
Au01 Au 0.250000 0.250000 0.000000 0.02454(19) Uani 1 2 d S T P . .
Au02 Au 0.24937(2) 0.24055(4) 0.09680(2) 0.02667(14) Uani 1 1 d . . . . .
Au03 Au 0.24105(2) 0.39510(4) -0.06385(2) 0.02724(14) Uani 1 1 d . . . . .
Au04 Au 0.30037(2) 0.35802(4) 0.04667(2) 0.02853(14) Uani 1 1 d . . . . .
Au05 Au 0.30950(2) 0.22444(4) 0.01410(2) 0.02865(14) Uani 1 1 d . . . . .
Au06 Au 0.26007(2) 0.09320(4) -0.03878(2) 0.02937(15) Uani 1 1 d . . . . .
Au07 Au 0.20493(2) 0.12452(4) 0.06179(2) 0.03049(15) Uani 1 1 d . . . . .
Au08 Au 0.30961(2) 0.22398(4) 0.10281(2) 0.02815(14) Uani 1 1 d . . . . .
Au09 Au 0.31906(2) 0.22679(4) -0.07964(3) 0.03422(15) Uani 1 1 d . . . . .
Au0A Au 0.30274(2) 0.52979(4) 0.00285(3) 0.03618(16) Uani 1 1 d . . . . .
Au0B Au 0.12011(2) 0.11953(4) -0.04712(3) 0.03602(16) Uani 1 1 d . . . . .
Au0C Au 0.24635(2) 0.33842(4) -0.18399(3) 0.03422(16) Uani 1 1 d . . . . .
Au0D Au 0.23927(2) 0.50903(4) -0.13586(3) 0.03723(17) Uani 1 1 d . . . . .
S00E S 0.27198(10) 0.3685(2) 0.12758(15) 0.0307(8) Uani 1 1 d . . . . .
S00F S 0.20669(10) 0.4594(2) -0.04691(15) 0.0358(9) Uani 1 1 d . . . . .
S00G S 0.35404(10) 0.1928(2) 0.01030(15) 0.0349(9) Uani 1 1 d . . . . .
S00H S 0.28327(11) 0.2460(2) -0.17160(16) 0.0363(9) Uani 1 1 d . . . . .
S00I S 0.33759(10) 0.4645(3) 0.08277(16) 0.0387(10) Uani 1 1 d . . . . .
S00J S 0.20377(11) 0.4176(2) -0.20062(16) 0.0384(9) Uani 1 1 d . . . . .
S00K S 0.15523(10) 0.0567(2) 0.03528(15) 0.0361(9) Uani 1 1 d . . . . .
S00L S 0.27198(11) 0.6057(3) -0.07410(17) 0.0409(10) Uani 1 1 d . . . . .
P00M P 0.41776(10) 0.3303(3) 0.13108(16) 0.0389(10) Uani 1 1 d . U . . .
P00N P 0.36450(10) 0.2143(3) 0.18529(16) 0.0411(11) Uani 1 1 d . U . . .
C00O C 0.2176(4) 0.5601(9) -0.0358(6) 0.034(4) Uani 1 1 d . U . . .
H00O H 0.240849 0.566582 -0.026235 0.041 Uiso 1 1 calc R . . . .
C00R C 0.3069(4) 0.2777(10) -0.1949(6) 0.038(4) Uani 1 1 d . U . . .
H00R H 0.314342 0.332355 -0.184256 0.046 Uiso 1 1 calc R . . . .
C00S C 0.3994(4) 0.2622(10) 0.1476(6) 0.038(3) Uani 1 1 d . U . . .
H00S H 0.395525 0.212123 0.133004 0.046 Uiso 1 1 calc R . . . .
C00T C 0.2515(4) 0.4163(10) 0.1526(6) 0.037(4) Uani 1 1 d . U . . .
H00T H 0.228440 0.392228 0.135819 0.045 Uiso 1 1 calc R . . . .
C00U C 0.3035(4) 0.6292(9) -0.0821(6) 0.036(4) Uani 1 1 d . U . . .
H00U H 0.313024 0.581149 -0.085345 0.044 Uiso 1 1 calc R . . . .
C00V C 0.1906(4) 0.6042(10) -0.0886(7) 0.042(4) Uani 1 1 d . U . . .
H00B H 0.191365 0.584986 -0.117042 0.051 Uiso 1 1 calc R . . . .
H00A H 0.167239 0.593392 -0.100381 0.051 Uiso 1 1 calc R . . . .
C00W C 0.1403(5) 0.0818(11) 0.0727(7) 0.047(4) Uani 1 1 d . U . . .
H00W H 0.149398 0.133817 0.089044 0.056 Uiso 1 1 calc R . . . .
C00Y C 0.1548(4) 0.0242(9) 0.1177(6) 0.040(4) Uani 1 1 d . U . . .
H00D H 0.149781 -0.027868 0.102037 0.048 Uiso 1 1 calc R . . . .
H00C H 0.180303 0.030185 0.143723 0.048 Uiso 1 1 calc R . . . .
C00Z C 0.2471(4) 0.5004(10) 0.1414(7) 0.041(4) Uani 1 1 d . U . . .
H00E H 0.269723 0.522926 0.156012 0.049 Uiso 1 1 calc R . . . .
H00F H 0.230878 0.508727 0.101817 0.049 Uiso 1 1 calc R . . . .
C011 C 0.4513(6) 0.2758(14) 0.1375(9) 0.071(4) Uani 1 1 d . U . . .
C012 C 0.3906(4) 0.2746(10) 0.1785(6) 0.038(3) Uani 1 1 d . U . . .
H012 H 0.399011 0.320453 0.199264 0.045 Uiso 1 1 calc R . . . .
C013 C 0.3469(3) 0.2730(9) 0.2469(5) 0.070(3) Uani 1 1 d . U . . .
H013 H 0.323440 0.266386 0.215311 0.084 Uiso 1 1 calc R . . . .
C01B C 0.3544(4) 0.3015(9) 0.2940(6) 0.076(4) Uani 1 1 d G U . . .
H01B H 0.336108 0.314347 0.294566 0.091 Uiso 1 1 calc R . . . .
C38 C 0.3887(4) 0.3111(10) 0.3402(5) 0.087(4) Uani 1 1 d G U . . .
H38 H 0.393845 0.330573 0.372363 0.104 Uiso 1 1 calc R . . . .
C63 C 0.4155(3) 0.2923(10) 0.3393(5) 0.095(4) Uani 1 1 d G U . . .
H63 H 0.438913 0.298839 0.370908 0.115 Uiso 1 1 calc R . . . .
C44 C 0.4079(3) 0.2638(10) 0.2922(7) 0.091(4) Uani 1 1 d G U . . .
H44 H 0.426245 0.250877 0.291654 0.109 Uiso 1 1 calc R . . . .
C18 C 0.3737(4) 0.2541(9) 0.2460(5) 0.078(4) Uani 1 1 d G U . . .
C014 C 0.3861(6) 0.1212(14) 0.2047(10) 0.072(4) Uani 1 1 d . U . . .
C015 C 0.1414(4) 0.0294(12) 0.1482(7) 0.051(5) Uani 1 1 d . U . . .
H01A H 0.151078 0.075799 0.171256 0.061 Uiso 1 1 calc R . . . .
H01C H 0.149440 -0.015790 0.172171 0.061 Uiso 1 1 calc R . . . .
C016 C 0.4766(4) 0.4362(11) 0.2773(7) 0.045(3) Uani 1 1 d . U . . .
H016 H 0.492010 0.421908 0.314437 0.054 Uiso 1 1 calc R . . . .
C017 C 0.3571(5) 0.0863(10) 0.0131(7) 0.041(4) Uani 1 1 d . U . . .
H017 H 0.333413 0.064160 -0.006585 0.049 Uiso 1 1 calc R . . . .
C018 C 0.2857(5) 0.6794(11) -0.1345(7) 0.046(4) Uani 1 1 d . U . . .
H01D H 0.266673 0.650240 -0.166625 0.055 Uiso 1 1 calc R . . . .
H01E H 0.275796 0.726359 -0.131608 0.055 Uiso 1 1 calc R . . . .
C019 C 0.2766(4) 0.4022(10) 0.2149(6) 0.039(4) Uani 1 1 d . U . . .
H01F H 0.299766 0.423920 0.231504 0.046 Uiso 1 1 calc R . . . .
H01G H 0.279179 0.346588 0.222669 0.046 Uiso 1 1 calc R . . . .
C01A C 0.4608(4) 0.3822(11) 0.2382(7) 0.043(3) Uani 1 1 d . U . . .
H01H H 0.465061 0.330104 0.249348 0.052 Uiso 1 1 calc R . . . .
C01C C 0.2837(5) 0.2695(13) -0.2556(7) 0.057(5) Uani 1 1 d . U . . .
H01I H 0.263744 0.304795 -0.272096 0.069 Uiso 1 1 calc R . . . .
H01J H 0.274462 0.216586 -0.265421 0.069 Uiso 1 1 calc R . . . .
C01D C 0.2192(5) 0.5937(11) 0.0103(7) 0.050(5) Uani 1 1 d . U . . .
H01K H 0.238921 0.570709 0.045087 0.059 Uiso 1 1 calc R . . . .
H01L H 0.197609 0.580389 0.004237 0.059 Uiso 1 1 calc R . . . .
C01E C 0.1639(5) 0.3997(10) -0.3121(6) 0.044(4) Uani 1 1 d . U . . .
H01N H 0.183041 0.372484 -0.307530 0.053 Uiso 1 1 calc R . . . .
H01M H 0.151311 0.361749 -0.307132 0.053 Uiso 1 1 calc R . . . .
C01F C 0.3545(5) 0.6277(12) 0.1892(7) 0.058(5) Uani 1 1 d . U . . .
H01O H 0.364961 0.679380 0.197265 0.070 Uiso 1 1 calc R . . . .
H01P H 0.330660 0.633888 0.176641 0.070 Uiso 1 1 calc R . . . .
C01G C 0.1796(4) 0.4628(9) -0.2672(7) 0.041(4) Uani 1 1 d . U . . .
H01Q H 0.194579 0.499239 -0.268493 0.050 Uiso 1 1 calc R . . . .
C01H C 0.4700(4) 0.5135(11) 0.2623(7) 0.047(3) Uani 1 1 d . U . . .
H01R H 0.481634 0.551720 0.289653 0.056 Uiso 1 1 calc R . . . .
C01I C 0.4386(4) 0.3970(11) 0.1825(7) 0.043(3) Uani 1 1 d . U . . .
C01J C 0.2570(5) 0.5303(10) 0.2276(7) 0.046(4) Uani 1 1 d . U . . .
H01S H 0.246633 0.555305 0.242165 0.055 Uiso 1 1 calc R . . . .
H01T H 0.280104 0.553321 0.245152 0.055 Uiso 1 1 calc R . . . .
C01K C 0.3333(5) 0.6772(12) -0.0334(7) 0.053(5) Uani 1 1 d . U . . .
H01V H 0.344852 0.646807 0.000126 0.063 Uiso 1 1 calc R . . . .
H01U H 0.323435 0.723638 -0.029932 0.063 Uiso 1 1 calc R . . . .
C01L C 0.1477(5) 0.5049(11) -0.2787(7) 0.055(5) Uani 1 1 d . U . . .
H01X H 0.136245 0.469297 -0.270132 0.066 Uiso 1 1 calc R . . . .
H01W H 0.156283 0.549135 -0.253820 0.066 Uiso 1 1 calc R . . . .
C01M C 0.1960(6) 0.7243(13) -0.0391(8) 0.065(6) Uani 1 1 d . U . . .
H H 0.201206 0.779893 -0.034785 0.078 Uiso 1 1 calc R . . . .
H01Y H 0.172888 0.717118 -0.049164 0.078 Uiso 1 1 calc R . . . .
C01N C 0.3572(5) 0.4637(11) 0.1846(6) 0.047(4) Uani 1 1 d . U . . .
H01Z H 0.347036 0.412042 0.178041 0.056 Uiso 1 1 calc R . . . .
HA H 0.381096 0.457805 0.197142 0.056 Uiso 1 1 calc R . . . .
C01O C 0.3797(5) 0.0645(12) 0.0734(8) 0.063(6) Uani 1 1 d . U . . .
HB H 0.368050 0.080317 0.088262 0.076 Uiso 1 1 calc R . . . .
H01 H 0.402420 0.090526 0.094285 0.076 Uiso 1 1 calc R . . . .
C01P C 0.3527(5) 0.5935(11) 0.1456(8) 0.052(5) Uani 1 1 d . U . . .
H0AA H 0.376404 0.587754 0.157343 0.062 Uiso 1 1 calc R . . . .
HC H 0.339333 0.627306 0.113394 0.062 Uiso 1 1 calc R . . . .
C01Q C 0.1964(5) 0.6914(11) -0.0834(8) 0.056(5) Uani 1 1 d . U . . .
HD H 0.218890 0.702977 -0.074583 0.067 Uiso 1 1 calc R . . . .
H1AA H 0.177853 0.716047 -0.118403 0.067 Uiso 1 1 calc R . . . .
C01R C 0.3014(6) 0.2861(14) -0.2794(9) 0.068(6) Uani 1 1 d . U . . .
HE H 0.309582 0.339906 -0.271904 0.082 Uiso 1 1 calc R . . . .
H2AA H 0.284921 0.278535 -0.319066 0.082 Uiso 1 1 calc R . . . .
C01S C 0.4478(4) 0.5348(11) 0.2108(7) 0.046(3) Uani 1 1 d . U . . .
H3AA H 0.442357 0.587466 0.201505 0.055 Uiso 1 1 calc R . . . .
C01T C 0.3848(5) -0.0263(12) 0.0779(8) 0.061(6) Uani 1 1 d . U . . .
H4AA H 0.398868 -0.041736 0.116323 0.074 Uiso 1 1 calc R . . . .
HF H 0.361886 -0.051491 0.057669 0.074 Uiso 1 1 calc R . . . .
C01U C 0.3333(6) 0.2291(15) -0.2524(10) 0.079(7) Uani 1 1 d . U . . .
HG H 0.325080 0.175398 -0.258938 0.094 Uiso 1 1 calc R . . . .
H5AA H 0.344729 0.236772 -0.268532 0.094 Uiso 1 1 calc R . . . .
C01V C 0.3421(6) 0.7464(13) -0.0928(9) 0.069(6) Uani 1 1 d . U . . .
HH H 0.332914 0.794785 -0.090170 0.083 Uiso 1 1 calc R . . . .
H6AA H 0.358799 0.759742 -0.098810 0.083 Uiso 1 1 calc R . . . .
C01X C 0.3746(5) 0.5824(13) 0.2387(8) 0.065(6) Uani 1 1 d . U . . .
H7AA H 0.375078 0.608225 0.266794 0.078 Uiso 1 1 calc R . . . .
HI H 0.398825 0.577203 0.252561 0.078 Uiso 1 1 calc R . . . .
C01Y C 0.4325(4) 0.4786(11) 0.1701(7) 0.044(3) Uani 1 1 d . U . . .
H8AA H 0.417668 0.494387 0.133270 0.052 Uiso 1 1 calc R . . . .
C1 C 0.3346(4) 0.5123(9) 0.1305(6) 0.034(4) Uani 1 1 d . U . . .
H1 H 0.310006 0.516721 0.115865 0.041 Uiso 1 1 calc R . . . .
C2 C 0.2604(4) 0.4428(9) 0.2381(6) 0.036(4) Uani 1 1 d . U . . .
H2A H 0.237176 0.420890 0.220846 0.043 Uiso 1 1 calc R . . . .
H2B H 0.275190 0.433274 0.277487 0.043 Uiso 1 1 calc R . . . .
C4 C 0.2234(5) 0.6825(11) 0.0135(7) 0.051(5) Uani 1 1 d . U . . .
H4B H 0.222658 0.702030 0.041895 0.061 Uiso 1 1 calc R . . . .
H4A H 0.246561 0.694955 0.024777 0.061 Uiso 1 1 calc R . . . .
C7 C 0.2335(5) 0.5407(12) 0.1658(7) 0.051(5) Uani 1 1 d . U . . .
H7A H 0.210062 0.520785 0.149325 0.061 Uiso 1 1 calc R . . . .
H7B H 0.231257 0.596065 0.157385 0.061 Uiso 1 1 calc R . . . .
C8 C 0.3581(5) 0.5041(11) 0.2265(7) 0.055(5) Uani 1 1 d . U . . .
H8B H 0.371440 0.473049 0.260050 0.066 Uiso 1 1 calc R . . . .
H8A H 0.334190 0.509746 0.213667 0.066 Uiso 1 1 calc R . . . .
C10 C 0.3127(5) 0.7010(13) -0.1405(8) 0.061(6) Uani 1 1 d . U . . .
H10B H 0.322010 0.653758 -0.144306 0.074 Uiso 1 1 calc R . . . .
H10A H 0.301490 0.731693 -0.173906 0.074 Uiso 1 1 calc R . . . .
C11 C 0.3657(6) 0.0515(14) 0.1871(10) 0.078(4) Uani 1 1 d . U . . .
H11 H 0.341186 0.053441 0.165503 0.093 Uiso 1 1 calc R . . . .
C13 C 0.3394(6) 0.2249(15) -0.1680(10) 0.082(7) Uani 1 1 d . U . . .
H13A H 0.332019 0.170595 -0.175725 0.099 Uiso 1 1 calc R . . . .
H13B H 0.355193 0.232191 -0.128221 0.099 Uiso 1 1 calc R . . . .
C14 C 0.3801(7) -0.0298(14) -0.0026(9) 0.082(7) Uani 1 1 d . U . . .
H14A H 0.358023 -0.058694 -0.023780 0.098 Uiso 1 1 calc R . . . .
H14B H 0.392644 -0.044346 -0.016092 0.098 Uiso 1 1 calc R . . . .
C15 C 0.3720(7) 0.0579(14) -0.0120(10) 0.082(7) Uani 1 1 d . U . . .
H15A H 0.393606 0.086390 0.003296 0.098 Uiso 1 1 calc R . . . .
H15B H 0.355414 0.068183 -0.051336 0.098 Uiso 1 1 calc R . . . .
C16 C 0.3613(6) 0.7023(14) -0.0393(9) 0.069(6) Uani 1 1 d . U . . .
H16A H 0.379032 0.735496 -0.008535 0.083 Uiso 1 1 calc R . . . .
H16B H 0.372990 0.656693 -0.039555 0.083 Uiso 1 1 calc R . . . .
C19 C 0.1014(6) 0.0330(13) 0.1101(9) 0.071(6) Uani 1 1 d . U . . .
H19B H 0.091834 -0.016759 0.091256 0.086 Uiso 1 1 calc R . . . .
H19A H 0.093828 0.041747 0.131803 0.086 Uiso 1 1 calc R . . . .
C20 C 0.1111(6) 0.4710(13) -0.3763(9) 0.072(6) Uani 1 1 d . U . . .
H20B H 0.097106 0.432556 -0.374744 0.087 Uiso 1 1 calc R . . . .
H20A H 0.096088 0.492957 -0.413190 0.087 Uiso 1 1 calc R . . . .
C21 C 0.1008(5) 0.0830(14) 0.0368(9) 0.070(6) Uani 1 1 d . U . . .
H21A H 0.091566 0.033695 0.017154 0.084 Uiso 1 1 calc R . . . .
H21B H 0.091702 0.124301 0.009655 0.084 Uiso 1 1 calc R . . . .
C23 C 0.4631(6) 0.3007(14) 0.1123(9) 0.072(4) Uani 1 1 d . U . . .
H23 H 0.453930 0.346146 0.091171 0.087 Uiso 1 1 calc R . . . .
C25 C 0.3594(6) 0.2450(15) -0.1907(10) 0.086(8) Uani 1 1 d . U . . .
H25A H 0.366662 0.299461 -0.183688 0.103 Uiso 1 1 calc R . . . .
H25B H 0.380277 0.212430 -0.173178 0.103 Uiso 1 1 calc R . . . .
C26 C 0.3838(6) -0.0212(15) 0.2033(10) 0.081(4) Uani 1 1 d . U . . .
H26 H 0.370865 -0.067492 0.190466 0.097 Uiso 1 1 calc R . . . .
C27 C 0.4151(6) -0.0240(15) 0.2328(10) 0.081(4) Uani 1 1 d . U . . .
H27 H 0.426498 -0.070983 0.250025 0.097 Uiso 1 1 calc R . . . .
C28 C 0.4019(7) -0.0527(16) 0.0566(10) 0.088(8) Uani 1 1 d . U . . .
H28B H 0.404523 -0.109152 0.060100 0.106 Uiso 1 1 calc R . . . .
H28A H 0.425228 -0.029540 0.077572 0.106 Uiso 1 1 calc R . . . .
C30 C 0.1395(6) 0.4310(15) -0.3687(9) 0.080(7) Uani 1 1 d . U . . .
H30A H 0.152071 0.466686 -0.374930 0.095 Uiso 1 1 calc R . . . .
H30B H 0.130211 0.388497 -0.395063 0.095 Uiso 1 1 calc R . . . .
C33 C 0.1201(6) 0.5341(14) -0.3373(9) 0.081(7) Uani 1 1 d . U . . .
H33B H 0.099054 0.550556 -0.342776 0.097 Uiso 1 1 calc R . . . .
H33A H 0.129298 0.578756 -0.343822 0.097 Uiso 1 1 calc R . . . .
C35 C 0.4325(6) 0.0324(15) 0.2409(10) 0.084(4) Uani 1 1 d . U . . .
H35 H 0.456076 0.025079 0.256628 0.100 Uiso 1 1 calc R . . . .
C37 C 0.0874(7) 0.0958(17) 0.0688(11) 0.098(9) Uani 1 1 d . U . . .
H37A H 0.095183 0.146369 0.086998 0.118 Uiso 1 1 calc R . . . .
H37B H 0.061692 0.094895 0.043793 0.118 Uiso 1 1 calc R . . . .
C9 C 0.4648(6) 0.2106(15) 0.1687(10) 0.081(4) Uani 1 1 d . U . . .
H9 H 0.458555 0.197954 0.190540 0.097 Uiso 1 1 calc R . . . .
C0AA C 0.4186(6) 0.1102(15) 0.2276(10) 0.082(4) Uani 1 1 d . U . . .
H0AB H 0.433224 0.152496 0.235550 0.099 Uiso 1 1 calc R . . . .
C1AA C 0.4873(6) 0.1626(16) 0.1691(10) 0.089(4) Uani 1 1 d . U . . .
H1AB H 0.493062 0.111876 0.183066 0.106 Uiso 1 1 calc R . . . .
C41 C 0.5004(6) 0.1984(15) 0.1466(10) 0.084(4) Uani 1 1 d . U . . .
H41 H 0.520162 0.174457 0.154227 0.100 Uiso 1 1 calc R . . . .
C60 C 0.4901(6) 0.2583(15) 0.1173(10) 0.078(4) Uani 1 1 d . U . . .
H60 H 0.499318 0.273842 0.100094 0.093 Uiso 1 1 calc R . . . .
C103 C 0.5485(13) 0.809(4) 0.1397(16) 0.311(15) Uani 1 1 d . U . A -1
H103 H 0.555955 0.817034 0.119060 0.373 Uiso 1 1 calc R . . A -1
C4AA C 0.5598(8) 0.745(3) 0.173(2) 0.303(14) Uani 1 1 d G U . A -1
H4AB H 0.575100 0.709089 0.174844 0.364 Uiso 1 1 calc R . . A -1
C34 C 0.5489(13) 0.732(2) 0.2029(15) 0.299(14) Uani 1 1 d G U . A -1
H34 H 0.556642 0.688593 0.225571 0.359 Uiso 1 1 calc R . . A -1
C46 C 0.5265(12) 0.784(4) 0.1999(16) 0.299(13) Uani 1 1 d DG U . A -1
C3AA C 0.5152(8) 0.848(3) 0.167(2) 0.304(13) Uani 1 1 d G U . A -1
H3AB H 0.499897 0.883989 0.164734 0.365 Uiso 1 1 calc R . . A -1
C2AA C 0.5261(13) 0.861(2) 0.1367(15) 0.298(14) Uani 1 1 d G U . A -1
H2AB H 0.518354 0.904485 0.114005 0.358 Uiso 1 1 calc R . . A -1
C6AA C 0.4743(7) 0.743(2) 0.1853(14) 0.251(12) Uani 1 1 d D U . A -1
C274 C 0.4607(11) 0.689(2) 0.1440(18) 0.232(12) Uani 1 1 d G U . A -1
H274 H 0.475543 0.664589 0.139123 0.278 Uiso 1 1 calc R . . A -1
C9AA C 0.4255(12) 0.6724(16) 0.1100(12) 0.223(12) Uani 1 1 d G U . A -1
H9AA H 0.416264 0.635884 0.081828 0.267 Uiso 1 1 calc R . . A -1
C8AA C 0.4039(7) 0.709(2) 0.1172(14) 0.220(12) Uani 1 1 d G U . A -1
H8AB H 0.379800 0.697177 0.093930 0.264 Uiso 1 1 calc R . . A -1
C7AA C 0.4174(12) 0.762(2) 0.1584(18) 0.234(12) Uani 1 1 d G U . A -1
H7AB H 0.402615 0.787175 0.163326 0.281 Uiso 1 1 calc R . . A -1
C5 C 0.4526(13) 0.7793(15) 0.1924(12) 0.251(12) Uani 1 1 d G U . A -1
H5 H 0.461895 0.815880 0.220621 0.302 Uiso 1 1 calc R . . A -1
B40 B 0.5122(10) 0.785(3) 0.2362(14) 0.266(11) Uani 0.5 1 d D U . A -1

loop_
_atom_site_aniso_label
_atom_site_aniso_U_11
_atom_site_aniso_U_22
_atom_site_aniso_U_33
_atom_site_aniso_U_23
_atom_site_aniso_U_13
_atom_site_aniso_U_12
Au01 0.0256(4) 0.0257(5) 0.0213(4) 0.0017(3) 0.0143(4) 0.0016(4)
Au02 0.0322(3) 0.0266(3) 0.0243(3) 0.0015(3) 0.0194(3) 0.0026(3)
Au03 0.0325(3) 0.0264(3) 0.0247(3) 0.0022(3) 0.0190(3) 0.0028(3)
Au04 0.0307(3) 0.0281(4) 0.0260(3) 0.0000(3) 0.0175(3) -0.0006(3)
Au05 0.0294(3) 0.0319(4) 0.0257(3) 0.0003(3) 0.0179(3) 0.0025(3)
Au06 0.0359(3) 0.0276(3) 0.0300(3) 0.0000(3) 0.0234(3) 0.0014(3)
Au07 0.0314(3) 0.0332(4) 0.0288(3) 0.0021(3) 0.0199(3) 0.0004(3)
Au08 0.0273(3) 0.0329(4) 0.0221(3) 0.0031(3) 0.0146(3) 0.0022(3)
Au09 0.0371(4) 0.0361(4) 0.0351(3) 0.0044(3) 0.0255(3) 0.0034(3)
Au0A 0.0420(4) 0.0375(4) 0.0332(3) 0.0012(3) 0.0258(3) -0.0027(3)
Au0B 0.0330(3) 0.0445(4) 0.0294(3) 0.0030(3) 0.0192(3) -0.0012(3)
Au0C 0.0379(4) 0.0385(4) 0.0277(3) 0.0054(3) 0.0214(3) 0.0010(3)
Au0D 0.0417(4) 0.0366(4) 0.0327(3) 0.0059(3) 0.0233(3) 0.0019(3)
S00E 0.039(2) 0.030(2) 0.0301(18) 0.0003(16) 0.0249(17) 0.0012(17)
S00F 0.041(2) 0.039(2) 0.0312(19) 0.0006(18) 0.0243(18) 0.0009(19)
S00G 0.035(2) 0.041(2) 0.0316(19) 0.0043(18) 0.0221(18) 0.0042(18)
S00H 0.048(2) 0.034(2) 0.035(2) 0.0025(18) 0.0304(19) -0.0035(19)
S00I 0.035(2) 0.044(3) 0.033(2) -0.0022(19) 0.0193(18) -0.0094(19)
S00J 0.039(2) 0.034(2) 0.036(2) 0.0064(18) 0.0211(19) -0.0007(19)
S00K 0.039(2) 0.039(2) 0.0319(19) 0.0025(18) 0.0230(18) -0.0025(19)
S00L 0.050(2) 0.042(3) 0.040(2) 0.008(2) 0.033(2) 0.003(2)
P00M 0.029(2) 0.051(3) 0.030(2) 0.006(2) 0.0155(18) 0.002(2)
P00N 0.027(2) 0.064(3) 0.0262(19) 0.005(2) 0.0138(18) 0.000(2)
C00O 0.040(7) 0.035(7) 0.033(6) -0.004(6) 0.026(6) -0.002(6)
C00R 0.047(7) 0.036(8) 0.039(7) -0.004(6) 0.031(6) -0.015(6)
C00S 0.033(5) 0.029(5) 0.038(5) 0.007(5) 0.015(4) 0.003(4)
C00T 0.041(7) 0.040(8) 0.041(7) -0.007(6) 0.031(6) 0.007(6)
C00U 0.048(7) 0.025(7) 0.032(6) 0.004(6) 0.023(6) 0.005(6)
C00V 0.048(8) 0.033(8) 0.046(7) 0.002(6) 0.030(6) 0.006(6)
C00W 0.052(8) 0.050(9) 0.038(7) -0.001(6) 0.029(6) -0.010(7)
C00Y 0.044(7) 0.028(7) 0.039(7) 0.002(6) 0.022(6) -0.010(6)
C00Z 0.036(7) 0.045(8) 0.045(7) -0.011(6) 0.027(6) -0.006(6)
C011 0.066(5) 0.076(5) 0.077(5) -0.005(4) 0.048(4) 0.006(4)
C012 0.032(5) 0.028(5) 0.038(5) 0.005(5) 0.015(4) 0.004(4)
C013 0.074(5) 0.090(5) 0.069(5) -0.004(4) 0.056(4) 0.001(4)
C01B 0.078(5) 0.092(5) 0.071(5) -0.007(4) 0.053(4) 0.002(4)
C38 0.083(5) 0.100(5) 0.077(5) -0.011(4) 0.051(4) 0.001(4)
C63 0.086(5) 0.105(5) 0.083(5) -0.012(4) 0.047(4) 0.004(4)
C44 0.083(5) 0.104(5) 0.081(5) -0.011(4) 0.049(4) 0.003(4)
C18 0.077(5) 0.096(5) 0.073(5) -0.006(4) 0.054(4) 0.000(4)
C014 0.064(5) 0.073(5) 0.080(5) 0.011(4) 0.045(4) 0.001(4)
C015 0.050(8) 0.060(9) 0.044(8) -0.004(7) 0.030(6) -0.007(7)
C016 0.042(4) 0.051(4) 0.044(4) 0.000(4) 0.028(3) 0.001(4)
C017 0.052(8) 0.039(8) 0.037(7) 0.010(6) 0.031(6) 0.012(6)
C018 0.056(8) 0.045(8) 0.039(7) 0.013(6) 0.031(6) 0.003(6)
C019 0.041(7) 0.048(8) 0.035(7) -0.006(6) 0.028(6) 0.002(6)
C01A 0.041(4) 0.051(4) 0.043(4) 0.002(4) 0.029(3) 0.001(4)
C01C 0.074(9) 0.064(10) 0.046(8) 0.001(7) 0.044(7) 0.007(7)
C01D 0.061(8) 0.045(8) 0.046(7) -0.006(6) 0.035(7) -0.010(7)
C01E 0.052(8) 0.030(7) 0.035(7) 0.010(6) 0.020(6) 0.011(6)
C01F 0.064(9) 0.052(9) 0.052(8) -0.011(7) 0.033(7) -0.011(7)
C01G 0.045(7) 0.025(7) 0.046(7) 0.012(6) 0.025(6) 0.005(6)
C01H 0.042(4) 0.050(4) 0.047(4) -0.002(4) 0.027(3) 0.002(4)
C01I 0.039(4) 0.051(4) 0.044(4) 0.003(4) 0.029(3) 0.001(4)
C01J 0.063(8) 0.035(8) 0.036(7) -0.007(6) 0.029(6) 0.003(6)
C01K 0.052(8) 0.058(9) 0.048(8) 0.000(7) 0.032(7) -0.004(7)
C01L 0.058(8) 0.046(9) 0.051(8) -0.004(7) 0.031(7) 0.013(7)
C01M 0.068(9) 0.066(10) 0.061(9) -0.005(7) 0.041(7) 0.005(7)
C01N 0.059(8) 0.049(8) 0.035(7) 0.005(6) 0.031(6) 0.001(7)
C01O 0.064(9) 0.057(9) 0.058(9) -0.001(7) 0.034(7) 0.018(7)
C01P 0.050(8) 0.039(8) 0.057(8) -0.005(7) 0.030(7) 0.005(6)
C01Q 0.073(9) 0.048(9) 0.051(8) 0.002(7) 0.041(7) -0.001(7)
C01R 0.079(10) 0.072(10) 0.064(9) -0.001(7) 0.050(8) -0.011(8)
C01S 0.041(4) 0.049(4) 0.047(4) 0.000(4) 0.027(3) 0.002(4)
C01T 0.059(9) 0.061(10) 0.065(9) 0.007(7) 0.040(7) 0.014(7)
C01U 0.091(10) 0.082(11) 0.086(10) 0.000(8) 0.067(8) -0.007(8)
C01V 0.071(9) 0.061(10) 0.078(10) 0.007(7) 0.049(8) 0.001(7)
C01X 0.066(9) 0.068(10) 0.056(9) -0.002(7) 0.036(7) -0.010(7)
C01Y 0.040(4) 0.049(4) 0.045(4) 0.003(4) 0.028(3) 0.002(4)
C1 0.043(7) 0.020(7) 0.031(6) -0.003(5) 0.018(6) -0.001(6)
C2 0.043(7) 0.033(7) 0.039(7) -0.002(6) 0.029(6) 0.001(6)
C4 0.052(8) 0.048(9) 0.050(8) 0.014(7) 0.031(6) 0.006(7)
C7 0.053(8) 0.055(9) 0.046(8) 0.000(7) 0.032(7) 0.009(7)
C8 0.063(9) 0.054(9) 0.046(8) -0.001(7) 0.034(7) -0.006(7)
C10 0.072(9) 0.061(10) 0.064(9) 0.009(7) 0.049(7) -0.004(7)
C11 0.068(5) 0.074(5) 0.080(5) 0.007(4) 0.041(4) 0.003(4)
C13 0.080(10) 0.095(12) 0.092(11) 0.009(8) 0.064(8) -0.003(8)
C14 0.095(11) 0.072(11) 0.077(10) -0.004(8) 0.053(8) 0.010(8)
C15 0.098(11) 0.073(11) 0.076(10) 0.018(8) 0.056(8) 0.018(8)
C16 0.074(10) 0.075(10) 0.067(9) -0.009(7) 0.049(8) -0.014(7)
C19 0.077(10) 0.066(10) 0.066(9) 0.002(7) 0.042(8) -0.011(8)
C20 0.072(10) 0.059(10) 0.064(9) 0.012(7) 0.033(7) -0.006(8)
C21 0.068(9) 0.071(10) 0.065(9) 0.019(7) 0.039(7) 0.014(7)
C23 0.066(5) 0.079(5) 0.078(5) -0.007(4) 0.048(4) 0.007(4)
C25 0.079(10) 0.087(12) 0.103(11) 0.016(8) 0.063(9) 0.007(8)
C26 0.071(5) 0.074(5) 0.081(5) 0.007(4) 0.040(4) 0.004(4)
C27 0.070(5) 0.075(5) 0.083(5) 0.008(4) 0.042(4) 0.004(4)
C28 0.092(11) 0.082(12) 0.091(11) 0.002(8) 0.058(9) 0.001(8)
C30 0.084(10) 0.084(11) 0.067(10) -0.009(8) 0.046(8) -0.007(8)
C33 0.081(10) 0.072(11) 0.075(10) -0.003(8) 0.042(8) 0.008(8)
C35 0.071(5) 0.074(5) 0.084(5) 0.007(4) 0.039(4) 0.003(4)
C37 0.095(12) 0.112(13) 0.099(12) 0.007(8) 0.067(9) -0.004(8)
C9 0.071(5) 0.080(5) 0.082(5) -0.007(4) 0.044(4) 0.008(4)
C0AA 0.070(5) 0.075(5) 0.084(5) 0.010(4) 0.040(4) 0.000(4)
C1AA 0.075(5) 0.083(5) 0.086(5) -0.007(4) 0.041(4) 0.008(4)
C41 0.073(5) 0.082(5) 0.084(5) -0.008(4) 0.044(4) 0.007(4)
C60 0.069(5) 0.081(5) 0.081(5) -0.008(4) 0.047(4) 0.006(4)
C103 0.310(18) 0.314(19) 0.316(18) 0.006(8) 0.201(13) 0.003(9)
C4AA 0.304(17) 0.308(17) 0.304(17) 0.003(9) 0.196(12) 0.002(9)
C34 0.302(17) 0.304(17) 0.298(17) -0.007(9) 0.193(12) 0.003(9)
C46 0.292(15) 0.307(16) 0.308(16) 0.006(8) 0.194(12) -0.004(8)
C3AA 0.309(17) 0.305(16) 0.301(16) 0.005(9) 0.194(12) 0.001(9)
C2AA 0.299(17) 0.303(17) 0.297(16) -0.005(9) 0.190(12) -0.005(9)
C6AA 0.248(12) 0.246(15) 0.248(15) -0.009(9) 0.152(9) 0.002(8)
C274 0.230(13) 0.242(16) 0.233(15) 0.008(9) 0.151(10) -0.003(9)
C9AA 0.224(14) 0.225(15) 0.224(15) 0.011(9) 0.143(10) 0.007(8)
C8AA 0.226(13) 0.226(16) 0.215(15) 0.013(9) 0.143(10) 0.008(9)
C7AA 0.239(13) 0.225(16) 0.233(16) -0.001(9) 0.147(10) 0.003(9)
C5 0.252(12) 0.250(16) 0.247(15) -0.012(9) 0.155(10) -0.006(9)
B40 0.256(13) 0.257(16) 0.266(14) -0.011(8) 0.156(10) -0.007(9)

loop_
_atom_type_symbol
_atom_type_description
_atom_type_scat_dispersion_real
_atom_type_scat_dispersion_imag
_atom_type_scat_source
C C 0.0181 0.0091 'International Tables Vol C Tables 4.2.6.8 and 6.1.1.4'
H H 0.0000 0.0000 'International Tables Vol C Tables 4.2.6.8 and 6.1.1.4'
Au Au -4.4197 7.2980 'International Tables Vol C Tables 4.2.6.8 and 6.1.1.4'
B B 0.0090 0.0039 'International Tables Vol C Tables 4.2.6.8 and 6.1.1.4'
P P 0.2955 0.4335 'International Tables Vol C Tables 4.2.6.8 and 6.1.1.4'
S S 0.3331 0.5567 'International Tables Vol C Tables 4.2.6.8 and 6.1.1.4'

loop_
_geom_angle_atom_site_label_1
_geom_angle_atom_site_label_2
_geom_angle_atom_site_label_3
_geom_angle
_geom_angle_site_symmetry_1
_geom_angle_site_symmetry_3
_geom_angle_publ_flag
Au02 Au01 Au02 180.0 . 7 ?
Au02 Au01 Au06 63.574(16) . 7 ?
Au02 Au01 Au06 116.425(16) 7 7 ?
Au02 Au01 Au06 116.425(16) . . ?
Au02 Au01 Au06 63.575(16) 7 . ?
Au03 Au01 Au02 52.557(16) 7 . ?
Au03 Au01 Au02 127.443(16) . . ?
Au03 Au01 Au02 52.557(16) . 7 ?
Au03 Au01 Au02 127.444(16) 7 7 ?
Au03 Au01 Au03 180.00(2) . 7 ?
Au03 Au01 Au06 116.128(16) . . ?
Au03 Au01 Au06 63.873(16) . 7 ?
Au03 Au01 Au06 63.872(16) 7 . ?
Au03 Au01 Au06 116.127(16) 7 7 ?
Au04 Au01 Au02 85.500(17) 7 . ?
Au04 Au01 Au02 94.500(17) . . ?
Au04 Au01 Au02 85.497(17) . 7 ?
Au04 Au01 Au02 94.503(17) 7 7 ?
Au04 Au01 Au03 59.412(18) 7 7 ?
Au04 Au01 Au03 59.413(17) . . ?
Au04 Au01 Au03 120.587(18) 7 . ?
Au04 Au01 Au03 120.588(18) . 7 ?
Au04 Au01 Au04 180.00(5) 7 . ?
Au04 Au01 Au05 59.56(2) . . ?
Au04 Au01 Au05 120.44(2) . 7 ?
Au04 Au01 Au05 120.44(2) 7 . ?
Au04 Au01 Au05 59.56(2) 7 7 ?
Au04 Au01 Au06 119.663(18) . . ?
Au04 Au01 Au06 60.338(18) 7 . ?
Au04 Au01 Au06 60.338(18) . 7 ?
Au04 Au01 Au06 119.662(18) 7 7 ?
Au04 Au01 Au08 118.000(19) 7 . ?
Au04 Au01 Au08 118.000(19) . 7 ?
Au04 Au01 Au08 62.000(19) 7 7 ?
Au04 Au01 Au08 62.000(19) . . ?
Au05 Au01 Au02 58.820(17) . 7 ?
Au05 Au01 Au02 58.821(17) 7 . ?
Au05 Au01 Au02 121.181(17) 7 7 ?
Au05 Au01 Au02 121.178(17) . . ?
Au05 Au01 Au03 86.070(18) . . ?
Au05 Au01 Au03 93.931(18) . 7 ?
Au05 Au01 Au03 86.068(18) 7 7 ?
Au05 Au01 Au03 93.931(18) 7 . ?
Au05 Au01 Au05 180.0 . 7 ?
Au05 Au01 Au06 60.099(18) 7 7 ?
Au05 Au01 Au06 119.901(18) . 7 ?
Au05 Au01 Au06 119.900(18) 7 . ?
Au05 Au01 Au06 60.099(18) . . ?
Au06 Au01 Au06 180.0 . 7 ?
Au08 Au01 Au02 58.987(17) . . ?
Au08 Au01 Au02 121.016(17) 7 . ?
Au08 Au01 Au02 58.986(17) 7 7 ?
Au08 Au01 Au02 121.010(17) . 7 ?
Au08 Au01 Au03 58.639(18) 7 . ?
Au08 Au01 Au03 121.360(18) . . ?
Au08 Au01 Au03 58.640(18) . 7 ?
Au08 Au01 Au03 121.360(18) 7 7 ?
Au08 Au01 Au05 117.715(18) 7 . ?
Au08 Au01 Au05 62.281(18) . . ?
Au08 Au01 Au05 117.718(18) . 7 ?
Au08 Au01 Au05 62.285(18) 7 7 ?
Au08 Au01 Au06 89.688(18) . 7 ?
Au08 Au01 Au06 90.315(18) 7 7 ?
Au08 Au01 Au06 90.312(18) . . ?
Au08 Au01 Au06 89.685(18) 7 . ?
Au08 Au01 Au08 180.0 . 7 ?
Au01 Au02 Au06 59.047(15) . 7 ?
Au01 Au02 Au09 120.54(2) . 7 ?
Au03 Au02 Au01 63.467(17) 7 . ?
Au03 Au02 Au05 90.03(3) 7 7 ?
Au03 Au02 Au06 122.51(3) 7 7 ?
Au03 Au02 Au08 61.10(2) 7 . ?
Au03 Au02 Au09 121.37(3) 7 7 ?
Au03 Au02 Au0C 91.83(3) 7 7 ?
Au05 Au02 Au01 54.074(16) 7 . ?
Au05 Au02 Au06 56.99(2) 7 7 ?
Au05 Au02 Au08 107.90(2) 7 . ?
Au05 Au02 Au09 66.47(2) 7 7 ?
Au05 Au02 Au0C 131.04(3) 7 7 ?
Au07 Au02 Au01 98.69(2) . . ?
Au07 Au02 Au03 59.04(2) . 7 ?
Au07 Au02 Au05 73.61(2) . 7 ?
Au07 Au02 Au06 130.09(3) . 7 ?
Au07 Au02 Au08 120.12(3) . . ?
Au07 Au02 Au09 62.86(2) . 7 ?
Au07 Au02 Au0C 65.91(2) . 7 ?
Au08 Au02 Au01 53.900(15) . . ?
Au08 Au02 Au06 84.21(2) . 7 ?
Au08 Au02 Au09 173.21(3) . 7 ?
Au08 Au02 Au0C 115.56(3) . 7 ?
Au09 Au02 Au06 89.38(2) 7 7 ?
Au0C Au02 Au01 155.29(3) 7 . ?
Au0C Au02 Au06 145.65(3) 7 7 ?
Au0C Au02 Au09 71.12(2) 7 7 ?
S00E Au02 Au01 93.44(9) . . ?
S00E Au02 Au03 143.40(9) . 7 ?
S00E Au02 Au05 98.83(9) . 7 ?
S00E Au02 Au06 44.06(9) . 7 ?
S00E Au02 Au07 157.35(9) . . ?
S00E Au02 Au08 82.44(9) . . ?
S00E Au02 Au09 94.50(9) . 7 ?
S00E Au02 Au0C 107.90(9) . 7 ?
Au01 Au03 Au06 59.095(16) . 7 ?
Au01 Au03 Au0A 117.55(2) . . ?
Au02 Au03 Au01 63.980(18) 7 . ?
Au02 Au03 Au04 89.05(3) 7 . ?
Au02 Au03 Au06 123.07(3) 7 7 ?
Au02 Au03 Au08 61.95(2) 7 7 ?
Au02 Au03 Au0A 122.37(3) 7 . ?
Au02 Au03 Au0D 101.86(3) 7 . ?
Au04 Au03 Au01 53.546(17) . . ?
Au04 Au03 Au06 56.84(2) . 7 ?
Au04 Au03 Au0A 64.18(2) . . ?
Au04 Au03 Au0D 126.45(3) . . ?
Au06 Au03 Au0A 84.89(2) 7 . ?
Au07 Au03 Au01 98.95(2) 7 . ?
Au07 Au03 Au02 58.91(2) 7 7 ?
Au07 Au03 Au04 72.93(2) 7 . ?
Au07 Au03 Au06 129.01(3) 7 7 ?
Au07 Au03 Au08 120.85(3) 7 7 ?
Au07 Au03 Au0A 64.52(2) 7 . ?
Au07 Au03 Au0D 69.18(2) 7 . ?
Au08 Au03 Au01 54.248(16) 7 . ?
Au08 Au03 Au04 107.75(3) 7 . ?
Au08 Au03 Au06 85.01(2) 7 7 ?
Au08 Au03 Au0A 169.56(3) 7 . ?
Au08 Au03 Au0D 123.76(3) 7 . ?
Au0D Au03 Au01 165.43(3) . . ?
Au0D Au03 Au06 134.87(3) . 7 ?
Au0D Au03 Au0A 65.94(2) . . ?
S00F Au03 Au01 93.48(10) . . ?
S00F Au03 Au02 144.78(11) . 7 ?
S00F Au03 Au04 98.89(10) . . ?
S00F Au03 Au06 44.12(9) . 7 ?
S00F Au03 Au07 156.01(11) . 7 ?
S00F Au03 Au08 83.02(10) . 7 ?
S00F Au03 Au0A 91.54(10) . . ?
S00F Au03 Au0D 100.66(10) . . ?
Au01 Au04 Au03 67.041(19) . . ?
Au01 Au04 Au06 67.538(19) . 7 ?
Au01 Au04 Au07 93.18(2) . 7 ?
Au01 Au04 Au08 59.401(18) . . ?
Au01 Au04 Au0A 131.29(2) . . ?
Au03 Au04 Au06 68.68(2) . 7 ?
Au03 Au04 Au07 50.368(19) . 7 ?
Au03 Au04 Au0A 64.47(2) . . ?
Au05 Au04 Au01 60.751(19) . . ?
Au05 Au04 Au03 90.82(3) . . ?
Au05 Au04 Au06 128.29(3) . 7 ?
Au05 Au04 Au07 66.40(2) . 7 ?
Au05 Au04 Au08 61.77(2) . . ?
Au05 Au04 Au0A 123.57(3) . . ?
Au06 Au04 Au07 118.46(3) 7 7 ?
Au06 Au04 Au0A 90.56(2) 7 . ?
Au07 Au04 Au0A 58.73(2) 7 . ?
Au08 Au04 Au03 126.38(3) . . ?
Au08 Au04 Au06 92.34(3) . 7 ?
Au08 Au04 Au07 128.10(3) . 7 ?
Au08 Au04 Au0A 169.00(3) . . ?
S00I Au04 Au01 171.66(11) . . ?
S00I Au04 Au03 107.50(10) . . ?
S00I Au04 Au05 126.74(11) . . ?
S00I Au04 Au06 104.87(11) . 7 ?
S00I Au04 Au07 87.50(10) . 7 ?
S00I Au04 Au08 125.99(10) . . ?
S00I Au04 Au0A 43.07(10) . . ?
Au01 Au05 Au02 67.110(18) . 7 ?
Au01 Au05 Au06 67.179(19) . . ?
Au01 Au05 Au07 92.21(2) . 7 ?
Au01 Au05 Au08 58.754(17) . . ?
Au01 Au05 Au09 127.48(2) . . ?
Au02 Au05 Au06 68.60(2) 7 . ?
Au02 Au05 Au07 50.10(2) 7 7 ?
Au02 Au05 Au09 60.38(2) 7 . ?
Au04 Au05 Au01 59.686(19) . . ?
Au04 Au05 Au02 90.10(3) . 7 ?
Au04 Au05 Au06 126.86(3) . . ?
Au04 Au05 Au07 65.61(2) . 7 ?
Au04 Au05 Au08 60.79(2) . . ?
Au04 Au05 Au09 119.43(3) . . ?
Au06 Au05 Au07 118.31(2) . 7 ?
Au06 Au05 Au09 92.13(2) . . ?
Au08 Au05 Au02 125.77(3) . 7 ?
Au08 Au05 Au06 92.44(3) . . ?
Au08 Au05 Au07 126.33(3) . 7 ?
Au08 Au05 Au09 173.50(3) . . ?
Au09 Au05 Au07 54.733(19) . 7 ?
S00G Au05 Au01 169.58(10) . . ?
S00G Au05 Au02 104.12(9) . 7 ?
S00G Au05 Au04 127.78(11) . . ?
S00G Au05 Au06 104.89(11) . . ?
S00G Au05 Au07 85.71(10) . 7 ?
S00G Au05 Au08 130.06(10) . . ?
S00G Au05 Au09 43.99(9) . . ?
Au01 Au06 Au02 57.381(15) . 7 ?
Au01 Au06 Au03 57.033(15) . 7 ?
Au02 Au06 Au03 114.41(2) 7 7 ?
Au04 Au06 Au01 52.123(16) 7 . ?
Au04 Au06 Au02 85.66(2) 7 7 ?
Au04 Au06 Au03 54.476(19) 7 7 ?
Au04 Au06 Au05 104.84(3) 7 . ?
Au05 Au06 Au01 52.722(16) . . ?
Au05 Au06 Au02 54.41(2) . 7 ?
Au05 Au06 Au03 85.27(2) . 7 ?
S00E Au06 Au01 94.15(10) 7 . ?
S00E Au06 Au02 46.74(10) 7 7 ?
S00E Au06 Au03 139.99(10) 7 7 ?
S00E Au06 Au04 86.38(9) 7 7 ?
S00E Au06 Au05 98.90(10) 7 . ?
S00E Au06 S00F 172.83(14) 7 7 ?
S00F Au06 Au01 93.02(10) 7 . ?
S00F Au06 Au02 138.80(11) 7 7 ?
S00F Au06 Au03 45.77(10) 7 7 ?
S00F Au06 Au04 98.18(10) 7 7 ?
S00F Au06 Au05 85.33(11) 7 . ?
Au02 Au07 Au03 62.05(2) . 7 ?
Au02 Au07 Au04 82.21(2) . 7 ?
Au02 Au07 Au05 56.29(2) . 7 ?
Au02 Au07 Au09 66.19(2) . 7 ?
Au02 Au07 Au0A 128.69(3) . 7 ?
Au02 Au07 Au0B 128.17(3) . . ?
Au02 Au07 Au0C 62.07(2) . 7 ?
Au02 Au07 Au0D 98.02(3) . 7 ?
Au03 Au07 Au04 56.70(2) 7 7 ?
Au03 Au07 Au05 82.53(2) 7 7 ?
Au03 Au07 Au09 127.63(3) 7 7 ?
Au03 Au07 Au0A 67.86(2) 7 7 ?
Au03 Au07 Au0B 127.43(3) 7 . ?
Au03 Au07 Au0C 91.24(3) 7 7 ?
Au03 Au07 Au0D 60.19(2) 7 7 ?
Au04 Au07 Au05 47.996(18) 7 7 ?
Au04 Au07 Au0B 72.88(2) 7 . ?
Au05 Au07 Au0B 73.61(2) 7 . ?
Au09 Au07 Au04 109.54(3) 7 7 ?
Au09 Au07 Au05 62.28(2) 7 7 ?
Au09 Au07 Au0A 156.15(3) 7 7 ?
Au09 Au07 Au0B 80.30(2) 7 . ?
Au09 Au07 Au0C 70.99(2) 7 7 ?
Au09 Au07 Au0D 137.11(3) 7 7 ?
Au0A Au07 Au04 61.03(2) 7 7 ?
Au0A Au07 Au05 107.90(2) 7 7 ?
Au0A Au07 Au0B 75.97(2) 7 . ?
Au0C Au07 Au04 141.20(3) 7 7 ?
Au0C Au07 Au05 112.82(3) 7 7 ?
Au0C Au07 Au0A 130.93(3) 7 7 ?
Au0C Au07 Au0B 141.11(3) 7 . ?
Au0C Au07 Au0D 66.55(2) 7 7 ?
Au0D Au07 Au04 107.10(2) 7 7 ?
Au0D Au07 Au05 142.37(3) 7 7 ?
Au0D Au07 Au0A 64.53(2) 7 7 ?
Au0D Au07 Au0B 132.30(3) 7 . ?
S00K Au07 Au02 158.88(11) . . ?
S00K Au07 Au03 138.97(11) . 7 ?
S00K Au07 Au04 107.38(10) . 7 ?
S00K Au07 Au05 116.10(10) . 7 ?
S00K Au07 Au09 92.72(11) . 7 ?
S00K Au07 Au0A 71.55(10) . 7 ?
S00K Au07 Au0B 43.36(10) . . ?
S00K Au07 Au0C 111.37(10) . 7 ?
S00K Au07 Au0D 96.99(10) . 7 ?
Au01 Au08 Au02 67.113(18) . . ?
Au01 Au08 Au03 67.113(18) . 7 ?
Au01 Au08 Au04 58.599(17) . . ?
Au01 Au08 Au05 58.966(17) . . ?
Au03 Au08 Au02 56.95(2) 7 . ?
Au04 Au08 Au02 97.48(3) . . ?
Au04 Au08 Au03 125.65(3) . 7 ?
Au04 Au08 Au05 57.43(2) . . ?
Au05 Au08 Au02 125.98(3) . . ?
Au05 Au08 Au03 97.12(3) . 7 ?
P00N Au08 Au01 170.18(11) . . ?
P00N Au08 Au02 120.82(11) . . ?
P00N Au08 Au03 121.50(13) . 7 ?
P00N Au08 Au04 112.81(13) . . ?
P00N Au08 Au05 113.14(11) . . ?
Au02 Au09 Au05 53.141(18) 7 . ?
Au07 Au09 Au02 50.94(2) 7 7 ?
Au07 Au09 Au05 62.99(2) 7 . ?
S00G Au09 Au02 98.37(10) . 7 ?
S00G Au09 Au05 45.46(10) . . ?
S00G Au09 Au07 93.61(11) . 7 ?
S00H Au09 Au02 82.64(11) . 7 ?
S00H Au09 Au05 135.75(11) . . ?
S00H Au09 Au07 92.05(11) . 7 ?
S00H Au09 S00G 173.44(15) . . ?
Au04 Au0A Au03 51.353(18) . . ?
Au07 Au0A Au03 47.619(18) 7 . ?
Au07 Au0A Au04 60.24(2) 7 . ?
S00I Au0A Au03 95.94(11) . . ?
S00I Au0A Au04 44.62(10) . . ?
S00I Au0A Au07 89.84(11) . 7 ?
S00I Au0A S00L 173.93(16) . . ?
S00L Au0A Au03 90.11(11) . . ?
S00L Au0A Au04 141.40(12) . . ?
S00L Au0A Au07 93.84(11) . 7 ?
S00K Au0B Au07 44.55(10) . . ?
P00M Au0B Au07 140.72(12) 7 . ?
P00M Au0B S00K 173.93(17) 7 . ?
Au02 Au0C Au07 52.02(2) 7 7 ?
S00H Au0C Au02 86.43(10) . 7 ?
S00H Au0C Au07 91.50(10) . 7 ?
S00H Au0C S00J 171.95(15) . . ?
S00J Au0C Au02 90.22(10) . 7 ?
S00J Au0C Au07 92.21(11) . 7 ?
Au03 Au0D Au07 50.634(19) . 7 ?
S00J Au0D Au03 82.09(10) . . ?
S00J Au0D Au07 88.49(11) . 7 ?
S00J Au0D S00L 176.49(16) . . ?
S00L Au0D Au03 99.63(10) . . ?
S00L Au0D Au07 94.97(11) . 7 ?
Au06 S00E Au02 89.19(13) 7 . ?
C00T S00E Au02 110.5(6) . . ?
C00T S00E Au06 105.0(5) . 7 ?
Au06 S00F Au03 90.11(14) 7 . ?
C00O S00F Au03 109.5(5) . . ?
C00O S00F Au06 104.7(5) . 7 ?
Au09 S00G Au05 90.55(14) . . ?
C017 S00G Au05 106.4(6) . . ?
C017 S00G Au09 107.0(5) . . ?
Au0C S00H Au09 102.28(15) . . ?
C00R S00H Au09 112.6(5) . . ?
C00R S00H Au0C 111.7(6) . . ?
Au0A S00I Au04 92.32(14) . . ?
C1 S00I Au04 108.4(5) . . ?
C1 S00I Au0A 107.4(5) . . ?
Au0C S00J Au0D 97.87(15) . . ?
C01G S00J Au0C 111.1(6) . . ?
C01G S00J Au0D 108.1(6) . . ?
Au0B S00K Au07 92.10(14) . . ?
C00W S00K Au07 114.5(6) . . ?
C00W S00K Au0B 107.7(6) . . ?
Au0D S00L Au0A 97.11(17) . . ?
C00U S00L Au0A 103.3(5) . . ?
C00U S00L Au0D 104.7(5) . . ?
C00S P00M Au0B 114.4(5) . 7 ?
C00S P00M C011 103.1(10) . . ?
C011 P00M Au0B 110.7(8) . 7 ?
C01I P00M Au0B 114.5(6) . 7 ?
C01I P00M C00S 106.5(8) . . ?
C01I P00M C011 106.8(10) . . ?
C012 P00N Au08 104.2(5) . . ?
C012 P00N C18 101.1(8) . . ?
C012 P00N C014 104.4(9) . . ?
C18 P00N Au08 120.2(5) . . ?
C014 P00N Au08 118.1(8) . . ?
C014 P00N C18 106.3(9) . . ?
C00V C00O S00F 109.0(11) . . ?
C01D C00O S00F 112.7(11) . . ?
C01D C00O C00V 109.7(14) . . ?
C01C C00R S00H 108.9(12) . . ?
C01C C00R C13 109.7(16) . . ?
C13 C00R S00H 107.8(12) . . ?
C012 C00S P00M 126.0(14) . . ?
C00Z C00T S00E 112.3(12) . . ?
C00Z C00T C019 109.7(14) . . ?
C019 C00T S00E 105.2(10) . . ?
C018 C00U S00L 109.0(11) . . ?
C01K C00U S00L 110.7(11) . . ?
C01K C00U C018 107.5(14) . . ?
C01Q C00V C00O 113.8(15) . . ?
C00Y C00W S00K 108.5(13) . . ?
C00Y C00W C21 109.6(15) . . ?
C21 C00W S00K 112.3(13) . . ?
C015 C00Y C00W 116.0(16) . . ?
C7 C00Z C00T 112.7(15) . . ?
C23 C011 P00M 119(2) . . ?
C23 C011 C9 120(2) . . ?
C9 C011 P00M 120.4(19) . . ?
C00S C012 P00N 127.0(14) . . ?
C01B C013 C18 120.0 . . ?
C38 C01B C013 120.0 . . ?
C63 C38 C01B 120.0 . . ?
C38 C63 C44 120.0 . . ?
C63 C44 C18 120.0 . . ?
C013 C18 P00N 120.9(9) . . ?
C44 C18 P00N 119.1(9) . . ?
C44 C18 C013 120.0 . . ?
C11 C014 P00N 119.8(17) . . ?
C0AA C014 P00N 125(2) . . ?
C0AA C014 C11 114(2) . . ?
C00Y C015 C19 112.0(16) . . ?
C01A C016 C01H 118.8(18) . . ?
C01O C017 S00G 106.3(12) . . ?
C15 C017 S00G 111.3(14) . . ?
C15 C017 C01O 112.1(16) . . ?
C10 C018 C00U 109.0(15) . . ?
C00T C019 C2 107.0(13) . . ?
C016 C01A C01I 125.2(19) . . ?
C00R C01C C01R 114.2(17) . . ?
C00O C01D C4 111.4(15) . . ?
C30 C01E C01G 113.6(15) . . ?
C01X C01F C01P 113.4(19) . . ?
C01E C01G S00J 109.9(11) . . ?
C01E C01G C01L 105.5(14) . . ?
C01L C01G S00J 107.3(12) . . ?
C01S C01H C016 121.7(19) . . ?
C01A C01I P00M 126.9(15) . . ?
C01A C01I C01Y 112.7(17) . . ?
C01Y C01I P00M 120.3(13) . . ?
C7 C01J C2 106.5(14) . . ?
C00U C01K C16 113.0(15) . . ?
C33 C01L C01G 115.4(16) . . ?
C4 C01M C01Q 108.3(17) . . ?
C8 C01N C1 108.8(15) . . ?
C017 C01O C01T 107.8(16) . . ?
C01F C01P C1 109.4(16) . . ?
C01M C01Q C00V 111.2(16) . . ?
C01C C01R C01U 108.0(17) . . ?
C01H C01S C01Y 119.2(19) . . ?
C28 C01T C01O 112(2) . . ?
C25 C01U C01R 108.9(19) . . ?
C10 C01V C16 112.6(19) . . ?
C01F C01X C8 108.7(17) . . ?
C01S C01Y C01I 122.2(17) . . ?
C01N C1 S00I 106.8(11) . . ?
C01P C1 S00I 109.3(12) . . ?
C01P C1 C01N 105.8(14) . . ?
C01J C2 C019 111.1(14) . . ?
C01M C4 C01D 114.4(17) . . ?
C00Z C7 C01J 112.5(15) . . ?
C01N C8 C01X 111.2(17) . . ?
C01V C10 C018 112.0(17) . . ?
C26 C11 C014 118(2) . . ?
C00R C13 C25 110.3(18) . . ?
C28 C14 C15 113(2) . . ?
C017 C15 C14 112(2) . . ?
C01V C16 C01K 107.3(18) . . ?
C37 C19 C015 112(2) . . ?
C30 C20 C33 118(2) . . ?
C00W C21 C37 113.3(19) . . ?
C011 C23 C60 120(2) . . ?
C01U C25 C13 105.9(19) . . ?
C27 C26 C11 121(3) . . ?
C26 C27 C35 122(3) . . ?
C01T C28 C14 109(2) . . ?
C20 C30 C01E 109.7(19) . . ?
C20 C33 C01L 109.3(19) . . ?
C27 C35 C0AA 123(3) . . ?
C19 C37 C21 108(2) . . ?
C011 C9 C1AA 122(3) . . ?
C014 C0AA C35 119(3) . . ?
C41 C1AA C9 111(3) . . ?
C60 C41 C1AA 131(3) . . ?
C41 C60 C23 114(3) . . ?
C4AA C103 C2AA 120.0 . . ?
C103 C4AA C34 120.0 . . ?
C46 C34 C4AA 120.0 . . ?
C34 C46 C3AA 120.0 . . ?
C34 C46 B40 128(6) . . ?
C3AA C46 B40 111(6) . . ?
C46 C3AA C2AA 120.0 . . ?
C3AA C2AA C103 120.0 . . ?
C274 C6AA C5 120.0 . . ?
C274 C6AA B40 141(4) . . ?
C5 C6AA B40 99(4) . . ?
C6AA C274 C9AA 120.0 . . ?
C8AA C9AA C274 120.0 . . ?
C9AA C8AA C7AA 120.0 . . ?
C5 C7AA C8AA 120.0 . . ?
C7AA C5 C6AA 120.0 . . ?
C6AA B40 C46 92.0(19) . . ?

loop_
_geom_bond_atom_site_label_1
_geom_bond_atom_site_label_2
_geom_bond_distance
_geom_bond_site_symmetry_2
_geom_bond_publ_flag
Au01 Au02 3.1135(6) 7 ?
Au01 Au02 3.1134(6) . ?
Au01 Au03 3.0997(6) 7 ?
Au01 Au03 3.0997(6) . ?
Au01 Au04 2.7076(6) 7 ?
Au01 Au04 2.7076(6) . ?
Au01 Au05 2.7366(6) . ?
Au01 Au05 2.7367(6) 7 ?
Au01 Au06 3.1700(6) 7 ?
Au01 Au06 3.1700(6) . ?
Au01 Au08 2.7305(6) 7 ?
Au01 Au08 2.7305(6) . ?
Au02 Au03 2.7508(9) 7 ?
Au02 Au05 2.8914(9) 7 ?
Au02 Au06 3.3102(9) 7 ?
Au02 Au07 2.6668(9) . ?
Au02 Au08 2.8963(9) . ?
Au02 Au09 3.1419(9) 7 ?
Au02 Au0C 2.9894(9) 7 ?
Au02 S00E 2.411(4) . ?
Au03 Au02 2.7508(9) 7 ?
Au03 Au04 2.8979(9) . ?
Au03 Au06 3.3171(8) 7 ?
Au03 Au07 2.6702(9) 7 ?
Au03 Au08 2.8730(9) 7 ?
Au03 Au0A 3.3483(9) . ?
Au03 Au0D 2.9967(9) . ?
Au03 S00F 2.377(4) . ?
Au04 Au05 2.7043(9) . ?
Au04 Au06 2.9808(9) 7 ?
Au04 Au07 3.3143(9) 7 ?
Au04 Au08 2.8009(9) . ?
Au04 Au0A 3.3400(10) . ?
Au04 S00I 2.348(4) . ?
Au05 Au02 2.8914(9) 7 ?
Au05 Au06 2.9815(9) . ?
Au05 Au07 3.3347(9) 7 ?
Au05 Au08 2.8273(8) . ?
Au05 Au09 3.3135(9) . ?
Au05 S00G 2.362(4) . ?
Au06 Au02 3.3103(9) 7 ?
Au06 Au03 3.3171(8) 7 ?
Au06 Au04 2.9807(9) 7 ?
Au06 S00E 2.302(4) 7 ?
Au06 S00F 2.309(4) 7 ?
Au07 Au03 2.6703(9) 7 ?
Au07 Au04 3.3144(9) 7 ?
Au07 Au05 3.3347(9) 7 ?
Au07 Au09 3.0561(10) 7 ?
Au07 Au0A 3.2633(10) 7 ?
Au07 Au0B 3.3685(9) . ?
Au07 Au0C 3.0886(9) 7 ?
Au07 Au0D 3.2284(10) 7 ?
Au07 S00K 2.365(4) . ?
Au08 Au03 2.8731(9) 7 ?
Au08 P00N 2.307(4) . ?
Au09 Au02 3.1416(9) 7 ?
Au09 Au07 3.0561(10) 7 ?
Au09 S00G 2.301(4) . ?
Au09 S00H 2.298(4) . ?
Au0A Au07 3.2632(10) 7 ?
Au0A S00I 2.283(4) . ?
Au0A S00L 2.317(4) . ?
Au0B S00K 2.314(4) . ?
Au0B P00M 2.260(4) 7 ?
Au0C Au02 2.9891(9) 7 ?
Au0C Au07 3.0885(9) 7 ?
Au0C S00H 2.284(4) . ?
Au0C S00J 2.294(4) . ?
Au0D Au07 3.2283(10) 7 ?
Au0D S00J 2.306(4) . ?
Au0D S00L 2.306(5) . ?
S00E Au06 2.302(4) 7 ?
S00E C00T 1.846(15) . ?
S00F Au06 2.309(4) 7 ?
S00F C00O 1.805(16) . ?
S00G C017 1.861(18) . ?
S00H C00R 1.832(15) . ?
S00I C1 1.823(16) . ?
S00J C01G 1.829(16) . ?
S00K C00W 1.816(18) . ?
S00L C00U 1.789(17) . ?
P00M Au0B 2.260(4) 7 ?
P00M C00S 1.771(17) . ?
P00M C011 1.82(2) . ?
P00M C01I 1.723(18) . ?
P00N C012 1.787(17) . ?
P00N C18 1.825(11) . ?
P00N C014 1.83(2) . ?
C00O C00V 1.54(2) . ?
C00O C01D 1.54(2) . ?
C00R C01C 1.51(2) . ?
C00R C13 1.56(3) . ?
C00S C012 1.33(2) . ?
C00T C00Z 1.49(2) . ?
C00T C019 1.56(2) . ?
C00U C018 1.57(2) . ?
C00U C01K 1.55(2) . ?
C00V C01Q 1.54(2) . ?
C00W C00Y 1.51(2) . ?
C00W C21 1.53(2) . ?
C00Y C015 1.49(2) . ?
C00Z C7 1.49(2) . ?
C011 C23 1.33(3) . ?
C011 C9 1.38(3) . ?
C013 C01B 1.3900 . ?
C013 C18 1.3900 . ?
C01B C38 1.3900 . ?
C38 C63 1.3900 . ?
C63 C44 1.3900 . ?
C44 C18 1.3900 . ?
C014 C11 1.45(3) . ?
C014 C0AA 1.30(3) . ?
C015 C19 1.54(3) . ?
C016 C01A 1.35(2) . ?
C016 C01H 1.40(2) . ?
C017 C01O 1.54(2) . ?
C017 C15 1.48(3) . ?
C018 C10 1.52(2) . ?
C019 C2 1.57(2) . ?
C01A C01I 1.40(2) . ?
C01C C01R 1.51(2) . ?
C01D C4 1.56(2) . ?
C01E C01G 1.57(2) . ?
C01E C30 1.50(3) . ?
C01F C01P 1.47(2) . ?
C01F C01X 1.46(3) . ?
C01G C01L 1.57(2) . ?
C01H C01S 1.33(2) . ?
C01I C01Y 1.46(2) . ?
C01J C2 1.55(2) . ?
C01J C7 1.54(2) . ?
C01K C16 1.58(3) . ?
C01L C33 1.55(3) . ?
C01M C01Q 1.53(2) . ?
C01M C4 1.52(2) . ?
C01N C1 1.58(2) . ?
C01N C8 1.49(2) . ?
C01O C01T 1.60(3) . ?
C01P C1 1.58(2) . ?
C01R C01U 1.59(3) . ?
C01S C01Y 1.41(2) . ?
C01T C28 1.46(3) . ?
C01U C25 1.55(3) . ?
C01V C10 1.51(3) . ?
C01V C16 1.54(3) . ?
C01X C8 1.51(3) . ?
C11 C26 1.45(3) . ?
C13 C25 1.60(3) . ?
C14 C15 1.56(3) . ?
C14 C28 1.52(3) . ?
C19 C37 1.50(3) . ?
C20 C30 1.45(3) . ?
C20 C33 1.50(3) . ?
C21 C37 1.55(3) . ?
C23 C60 1.45(3) . ?
C26 C27 1.21(3) . ?
C27 C35 1.22(3) . ?
C35 C0AA 1.46(3) . ?
C9 C1AA 1.39(3) . ?
C1AA C41 1.38(3) . ?
C41 C60 1.27(3) . ?
C103 C4AA 1.3900 . ?
C103 C2AA 1.3900 . ?
C4AA C34 1.3900 . ?
C34 C46 1.3900 . ?
C46 C3AA 1.3900 . ?
C46 B40 1.702(10) . ?
C3AA C2AA 1.3900 . ?
C6AA C274 1.3900 . ?
C6AA C5 1.3900 . ?
C6AA B40 1.695(10) . ?
C274 C9AA 1.3900 . ?
C9AA C8AA 1.3900 . ?
C8AA C7AA 1.3900 . ?
C7AA C5 1.3900 . ?
